data_2023272
loop_
_publ_author_name
'Thackeray, Sachin'
'Mahoney, James'
'Arrington, Ashleigh'
'Wilklow-Marnell, Miles'
'Brennessel, William W.'

_publ_section_title
;
 Crystal structures of the
 (\h2:\h2-cycloocta-1,5-diene)(\h6-toluene)iridium(I) cation and
 \m-chlorido-iridium(III) complexes of 2-(phosphinito)- and
 2-(phosphinomethyl)anthraquinone ligands
;
_journal_coeditor_code JY2049
_journal_issue 10
_journal_name_full 'Acta Crystallographica Section E Crystallographic Communications'
_journal_page_first 1101
_journal_page_last 1109
_journal_paper_doi 10.1107/S2056989024008922
_journal_volume 80
_journal_year 2024
_chemical_formula_iupac '[Ir (C7 H8) (C8 H12)], [Ir2 H2 (C22 H24 O3 P1)2 Cl3], C7 H8'
_chemical_formula_moiety 'C15 H20 Ir1 +, C44 H50 Cl3 Ir2 O6 P2 -, C7 H8'
_chemical_formula_sum 'C66 H78 Cl3 Ir3 O6 P2'
_chemical_formula_weight 1712.17
_chemical_name_systematic
;(\h^2^:\h^2^-Cycloocta-1,5-diene)(\h^6^-toluene)iridium(I)
tri-\m-chlorido-bis({3-[(di-<i>tert</i>-butylphosphanyl)oxy]-9,10-dioxoanthracen-2-yl}hydridoiridium(III)) toluene monosolvate,
;
_space_group_crystal_system triclinic
_space_group_IT_number 2
_space_group_name_Hall '-P 1'
_space_group_name_H-M_alt 'P -1'
_atom_sites_solution_hydrogens mixed
_atom_sites_solution_primary dual
_atom_sites_solution_secondary difmap
_audit_creation_method
;
Olex2 1.5-ac6-015
(compiled 2023.12.04 svn.r209d9fb2 for Rigaku Oxford Diffraction, GUI svn.r6873)
;
_cell_angle_alpha 88.5722(12)
_cell_angle_beta 87.0030(12)
_cell_angle_gamma 79.7149(11)
_cell_formula_units_Z 2
_cell_length_a 13.15698(17)
_cell_length_b 13.58360(18)
_cell_length_c 17.5470(3)
_cell_measurement_reflns_used 23439
_cell_measurement_temperature 100.00(10)
_cell_measurement_theta_max 77.5950
_cell_measurement_theta_min 2.5490
_cell_volume 3080.99(8)
_computing_cell_refinement
;
CrysAlisPro 1.171.42.101a (Rigaku OD, 2023)
;
_computing_data_collection
;
CrysAlisPro 1.171.42.101a (Rigaku OD, 2023)
;
_computing_data_reduction
;
CrysAlisPro 1.171.42.101a (Rigaku OD, 2023)
;
_computing_molecular_graphics
;
Olex2 1.5-ac6-015 (Dolomanov <i>et al.</i>,  2009)
;
_computing_publication_material
;
Olex2 1.5-ac6-015 (Dolomanov <i>et al.</i>,  2009)
;
_computing_structure_refinement
;
<i>SHELXL2019/3</i> (Sheldrick, 2015b)
;
_computing_structure_solution
;
<i>SHELXT2018/2</i> (Sheldrick, 2015a)
;
_diffrn_ambient_temperature 100.00(10)
_diffrn_detector 'Hybrid Pixel Array Detector'
_diffrn_detector_area_resol_mean 10.0000
_diffrn_measured_fraction_theta_full 0.994
_diffrn_measured_fraction_theta_max 0.973
_diffrn_measurement_device 'four-circle diffractometer'
_diffrn_measurement_device_type 'XtaLAB Synergy, Dualflex, HyPix'
_diffrn_measurement_method '\w scans'
_diffrn_radiation_monochromator mirror
_diffrn_radiation_probe x-ray
_diffrn_radiation_type 'Cu K\a'
_diffrn_radiation_wavelength 1.54184
_diffrn_reflns_av_R_equivalents 0.0556
_diffrn_reflns_av_unetI/netI 0.0485
_diffrn_reflns_limit_h_max 14
_diffrn_reflns_limit_h_min -16
_diffrn_reflns_limit_k_max 17
_diffrn_reflns_limit_k_min -16
_diffrn_reflns_limit_l_max 21
_diffrn_reflns_limit_l_min -22
_diffrn_reflns_number 51464
_diffrn_reflns_theta_full 74.504
_diffrn_reflns_theta_max 78.197
_diffrn_reflns_theta_min 2.522
_diffrn_source 'micro-focus sealed X-ray tube'
_exptl_absorpt_coefficient_mu 14.378
_exptl_absorpt_correction_T_max 1.00000
_exptl_absorpt_correction_T_min 0.64287
_exptl_absorpt_correction_type multi-scan
_exptl_absorpt_process_details
;
(CrysAlisPro; Rigaku OD, 2023)
;
_exptl_crystal_colour orange
_exptl_crystal_density_diffrn 1.846
_exptl_crystal_description plate
_exptl_crystal_F_000 1668
_exptl_crystal_size_max 0.095
_exptl_crystal_size_mid 0.045
_exptl_crystal_size_min 0.011
_refine_diff_density_max 1.521
_refine_diff_density_min -1.718
_refine_ls_extinction_method none
_refine_ls_goodness_of_fit_ref 1.040
_refine_ls_hydrogen_treatment constr
_refine_ls_matrix_type full
_refine_ls_number_parameters 881
_refine_ls_number_reflns 12864
_refine_ls_number_restraints 395
_refine_ls_restrained_S_all 1.026
_refine_ls_R_factor_all 0.0432
_refine_ls_R_factor_gt 0.0353
_refine_ls_shift/su_max 0.002
_refine_ls_shift/su_mean 0.000
_refine_ls_structure_factor_coef Fsqd
_refine_ls_weighting_details 'w=1/[\s^2^(Fo^2^)+(0.0514P)^2^+3.1792P] where P=(Fo^2^+2Fc^2^)/3'
_refine_ls_weighting_scheme calc
_refine_ls_wR_factor_gt 0.0886
_refine_ls_wR_factor_ref 0.0919
_reflns_number_gt 11114
_reflns_number_total 12864
_reflns_threshold_expression 'I > 2\s(I)'
_cod_data_source_file jy2049.cif
_cod_data_source_block 1
_cod_database_code 2023272
_shelx_space_group_comment
;
The symmetry employed for this shelxl refinement is uniquely defined
by the following loop, which should always be used as a source of
symmetry information in preference to the above space-group names.
They are only intended as comments.
;
_shelx_estimated_absorpt_t_min 0.342
_shelx_estimated_absorpt_t_max 0.858

loop_
_space_group_symop_operation_xyz
'x, y, z'
'-x, -y, -z'

loop_
_atom_site_type_symbol
_atom_site_label
_atom_site_fract_x
_atom_site_fract_y
_atom_site_fract_z
_atom_site_U_iso_or_equiv
_atom_site_adp_type
_atom_site_calc_flag
_atom_site_occupancy
_atom_site_disorder_assembly
_atom_site_disorder_group
Ir Ir1 0.25577(2) 0.75554(2) 0.22505(2) 0.02091(6) Uani d 1 . .
H H1A 0.200526 0.820299 0.291646 0.042 Uiso d 1 . .
Ir Ir2 0.51415(2) 0.71861(2) 0.21257(2) 0.02152(6) Uani d 1 . .
H H2A 0.575351 0.618205 0.242631 0.043 Uiso d 1 . .
Cl Cl1 0.37608(8) 0.87185(8) 0.18895(7) 0.0265(2) Uani d 1 . .
Cl Cl2 0.38742(8) 0.70260(8) 0.32111(7) 0.0242(2) Uani d 1 . .
Cl Cl3 0.39277(8) 0.63198(9) 0.14812(7) 0.0269(2) Uani d 1 . .
P P1 0.12927(8) 0.80830(9) 0.15027(7) 0.0218(2) Uani d 1 . .
P P2 0.63977(9) 0.72368(9) 0.12642(7) 0.0238(2) Uani d 1 . .
O O1 0.2189(3) 0.4434(4) 0.4379(3) 0.0477(11) Uani d 1 . .
O O2 -0.1358(3) 0.4740(3) 0.2948(3) 0.0399(9) Uani d 1 . .
O O3 0.0327(2) 0.7541(3) 0.1832(2) 0.0254(7) Uani d 1 . .
O O4 0.5391(3) 0.8854(3) 0.4990(2) 0.0318(8) Uani d 1 . .
O O5 0.9140(3) 0.9115(3) 0.3714(2) 0.0345(8) Uani d 1 . .
O O6 0.7382(2) 0.7444(3) 0.1751(2) 0.0259(7) Uani d 1 . .
C C1 0.1828(4) 0.5875(4) 0.3189(3) 0.0290(11) Uani d 1 . .
H H1 0.248452 0.576864 0.340871 0.035 Uiso calc 1 . .
C C2 0.1620(3) 0.6622(4) 0.2630(3) 0.0219(9) Uani d 1 . .
C C3 0.0611(3) 0.6751(4) 0.2347(3) 0.0232(9) Uani d 1 . .
C C4 -0.0100(4) 0.6159(4) 0.2553(3) 0.0269(10) Uani d 1 . .
H H4 -0.075102 0.625960 0.232566 0.032 Uiso calc 1 . .
C C5 -0.1155(4) 0.3549(5) 0.4283(4) 0.0384(13) Uani d 1 . .
H H5 -0.178019 0.358876 0.402726 0.046 Uiso calc 1 . .
C C6 -0.0994(5) 0.2969(5) 0.4940(4) 0.0432(15) Uani d 1 . .
H H6 -0.151799 0.262042 0.513649 0.052 Uiso calc 1 . .
C C7 -0.0083(5) 0.2890(5) 0.5315(4) 0.0432(15) Uani d 1 . .
H H7 0.001919 0.248665 0.576399 0.052 Uiso calc 1 . .
C C8 0.0686(5) 0.3409(5) 0.5029(4) 0.0407(14) Uani d 1 . .
H H8 0.131092 0.336087 0.528613 0.049 Uiso calc 1 . .
C C9 0.1358(4) 0.4560(4) 0.4080(3) 0.0338(12) Uani d 1 . .
C C10 -0.0594(4) 0.4743(4) 0.3314(3) 0.0309(11) Uani d 1 . .
C C11 0.1113(4) 0.5278(4) 0.3439(3) 0.0287(10) Uani d 1 . .
C C12 0.0148(4) 0.5402(4) 0.3106(3) 0.0269(10) Uani d 1 . .
C C13 -0.0392(4) 0.4075(4) 0.3996(4) 0.0352(12) Uani d 1 . .
C C14 0.0540(4) 0.3994(4) 0.4368(3) 0.0333(12) Uani d 1 . .
C C15 0.0663(4) 0.9437(4) 0.1536(3) 0.0276(10) Uani d 1 . .
C C16 0.0692(4) 0.9819(4) 0.2344(3) 0.0343(12) Uani d 1 . .
H H16A 0.035645 0.940129 0.270458 0.051 Uiso calc 1 . .
H H16B 0.032507 1.051296 0.237085 0.051 Uiso calc 1 . .
H H16C 0.141194 0.978883 0.247395 0.051 Uiso calc 1 . .
C C17 -0.0479(4) 0.9603(4) 0.1335(3) 0.0328(12) Uani d 1 . .
H H17A -0.052731 0.940503 0.080626 0.049 Uiso calc 1 . .
H H17B -0.078391 1.031206 0.139047 0.049 Uiso calc 1 . .
H H17C -0.085441 0.919815 0.167879 0.049 Uiso calc 1 . .
C C18 0.1285(4) 1.0042(4) 0.0998(3) 0.0319(11) Uani d 1 . .
H H18A 0.200820 0.992344 0.113981 0.048 Uiso calc 1 . .
H H18B 0.099540 1.075578 0.104014 0.048 Uiso calc 1 . .
H H18C 0.124979 0.983176 0.047134 0.048 Uiso calc 1 . .
C C19 0.1460(4) 0.7634(4) 0.0488(3) 0.0286(10) Uani d 1 . .
C C20 0.1557(4) 0.6497(4) 0.0560(3) 0.0322(11) Uani d 1 . .
H H20A 0.211691 0.623056 0.089562 0.048 Uiso calc 1 . .
H H20B 0.170972 0.620025 0.005442 0.048 Uiso calc 1 . .
H H20C 0.090494 0.633072 0.077632 0.048 Uiso calc 1 . .
C C21 0.0535(4) 0.8025(5) 0.0007(3) 0.0351(12) Uani d 1 . .
H H21A -0.010146 0.790646 0.028197 0.053 Uiso calc 1 . .
H H21B 0.061724 0.767438 -0.047946 0.053 Uiso calc 1 . .
H H21C 0.049438 0.874408 -0.008899 0.053 Uiso calc 1 . .
C C22 0.2444(4) 0.7907(5) 0.0101(3) 0.0354(12) Uani d 1 . .
H H22A 0.236125 0.863501 0.003844 0.053 Uiso calc 1 . .
H H22B 0.256729 0.759482 -0.040132 0.053 Uiso calc 1 . .
H H22C 0.303263 0.766404 0.041629 0.053 Uiso calc 1 . .
C C23 0.5809(3) 0.8226(4) 0.3475(3) 0.0250(10) Uani d 1 . .
H H23 0.513172 0.823092 0.369294 0.030 Uiso calc 1 . .
C C24 0.6063(3) 0.7829(4) 0.2759(3) 0.0240(9) Uani d 1 . .
C C25 0.7091(3) 0.7841(4) 0.2466(3) 0.0235(9) Uani d 1 . .
C C26 0.7803(4) 0.8233(4) 0.2854(3) 0.0280(10) Uani d 1 . .
H H26 0.847888 0.823162 0.263414 0.034 Uiso calc 1 . .
C C27 0.8549(4) 1.0097(4) 0.5097(3) 0.0327(12) Uani d 1 . .
H H27 0.920606 1.015387 0.486771 0.039 Uiso calc 1 . .
C C28 0.8241(4) 1.0534(5) 0.5787(4) 0.0359(12) Uani d 1 . .
H H28 0.868444 1.089525 0.603055 0.043 Uiso calc 1 . .
C C29 0.7280(4) 1.0450(4) 0.6135(3) 0.0344(12) Uani d 1 . .
H H29 0.706971 1.074717 0.661520 0.041 Uiso calc 1 . .
C C30 0.6634(4) 0.9929(4) 0.5769(3) 0.0321(11) Uani d 1 . .
H H30 0.598029 0.987061 0.600445 0.039 Uiso calc 1 . .
C C31 0.6206(4) 0.8984(4) 0.4674(3) 0.0258(10) Uani d 1 . .
C C32 0.8253(3) 0.9098(4) 0.3981(3) 0.0253(10) Uani d 1 . .
C C33 0.6517(3) 0.8620(4) 0.3890(3) 0.0241(9) Uani d 1 . .
C C34 0.7521(3) 0.8630(4) 0.3574(3) 0.0256(10) Uani d 1 . .
C C35 0.7904(4) 0.9568(4) 0.4730(3) 0.0257(10) Uani d 1 . .
C C36 0.6928(4) 0.9491(4) 0.5066(3) 0.0252(10) Uani d 1 . .
C C37 0.6257(4) 0.8327(4) 0.0585(3) 0.0316(11) Uani d 1 . .
C C38 0.6159(4) 0.9265(4) 0.1071(4) 0.0368(13) Uani d 1 . .
H H38A 0.558959 0.927409 0.145550 0.055 Uiso calc 1 . .
H H38B 0.601814 0.986308 0.074242 0.055 Uiso calc 1 . .
H H38C 0.680550 0.925745 0.132544 0.055 Uiso calc 1 . .
C C39 0.5265(4) 0.8376(5) 0.0140(4) 0.0386(13) Uani d 1 . .
H H39A 0.532472 0.777442 -0.016811 0.058 Uiso calc 1 . .
H H39B 0.517589 0.896987 -0.019527 0.058 Uiso calc 1 . .
H H39C 0.466597 0.841449 0.050102 0.058 Uiso calc 1 . .
C C40 0.7175(4) 0.8323(5) 0.0005(4) 0.0411(14) Uani d 1 . .
H H40A 0.781491 0.826642 0.027765 0.062 Uiso calc 1 . .
H H40B 0.707022 0.894728 -0.029583 0.062 Uiso calc 1 . .
H H40C 0.722507 0.775370 -0.033513 0.062 Uiso calc 1 . .
C C41 0.7012(4) 0.6053(4) 0.0773(3) 0.0281(10) Uani d 1 . .
C C42 0.6353(4) 0.5881(5) 0.0106(3) 0.0368(12) Uani d 1 . .
H H42A 0.563300 0.590912 0.029217 0.055 Uiso calc 1 . .
H H42B 0.661855 0.522233 -0.011267 0.055 Uiso calc 1 . .
H H42C 0.638704 0.640103 -0.028703 0.055 Uiso calc 1 . .
C C43 0.8139(4) 0.6072(4) 0.0506(3) 0.0337(12) Uani d 1 . .
H H43A 0.815390 0.655780 0.008477 0.051 Uiso calc 1 . .
H H43B 0.846810 0.540553 0.033082 0.051 Uiso calc 1 . .
H H43C 0.851367 0.626359 0.093025 0.051 Uiso calc 1 . .
C C44 0.7018(4) 0.5187(4) 0.1344(3) 0.0337(11) Uani d 1 . .
H H44A 0.739810 0.530603 0.178810 0.051 Uiso calc 1 . .
H H44B 0.735440 0.456245 0.110208 0.051 Uiso calc 1 . .
H H44C 0.630508 0.513737 0.150711 0.051 Uiso calc 1 . .
Ir Ir3 0.59560(5) 0.30166(4) 0.35208(4) 0.02601(17) Uani d 0.893(4) A 1
C C45 0.6547(7) 0.5413(6) 0.3954(6) 0.040(2) Uani d 0.893(4) A 1
H H45A 0.700041 0.537809 0.438291 0.061 Uiso calc 0.893(4) A 1
H H45B 0.611717 0.607990 0.392760 0.061 Uiso calc 0.893(4) A 1
H H45C 0.696851 0.528569 0.347738 0.061 Uiso calc 0.893(4) A 1
C C46 0.5870(5) 0.4645(5) 0.4065(4) 0.0337(14) Uani d 0.893(4) A 1
C C47 0.5991(5) 0.3923(5) 0.4647(4) 0.0349(15) Uani d 0.893(4) A 1
H H47 0.663832 0.381605 0.493543 0.042 Uiso calc 0.893(4) A 1
C C48 0.5321(5) 0.3206(5) 0.4730(4) 0.0317(13) Uani d 0.893(4) A 1
H H48 0.546683 0.263986 0.510642 0.038 Uiso calc 0.893(4) A 1
C C49 0.4443(5) 0.3302(6) 0.4282(4) 0.0389(16) Uani d 0.893(4) A 1
H H49 0.399030 0.278260 0.432450 0.047 Uiso calc 0.893(4) A 1
C C50 0.4326(5) 0.4003(5) 0.3690(4) 0.0370(16) Uani d 0.893(4) A 1
H H50 0.379430 0.397487 0.330781 0.044 Uiso calc 0.893(4) A 1
C C51 0.5093(5) 0.4604(5) 0.3530(4) 0.0331(14) Uani d 0.893(4) A 1
H H51 0.507361 0.502160 0.305146 0.040 Uiso calc 0.893(4) A 1
C C52 0.6116(5) 0.1415(4) 0.3482(4) 0.0313(13) Uani d 0.893(4) A 1
H H52 0.573160 0.112574 0.391317 0.038 Uiso calc 0.893(4) A 1
C C53 0.7058(5) 0.1678(4) 0.3695(4) 0.0336(13) Uani d 0.893(4) A 1
H H53 0.722146 0.152516 0.423969 0.040 Uiso calc 0.893(4) A 1
C C54 0.8000(5) 0.1546(7) 0.3136(6) 0.0523(19) Uani d 0.893(4) A 1
H H54A 0.863328 0.145756 0.342924 0.063 Uiso calc 0.893(4) A 1
H H54B 0.801965 0.092786 0.284381 0.063 Uiso calc 0.893(4) A 1
C C55 0.8008(6) 0.2410(7) 0.2584(5) 0.0466(19) Uani d 0.893(4) A 1
H H55A 0.821145 0.214246 0.206760 0.056 Uiso calc 0.893(4) A 1
H H55B 0.853834 0.279339 0.272934 0.056 Uiso calc 0.893(4) A 1
C C56 0.6976(5) 0.3117(5) 0.2550(4) 0.0361(15) Uani d 0.893(4) A 1
H H56 0.703951 0.381872 0.239902 0.043 Uiso calc 0.893(4) A 1
C C57 0.6055(6) 0.2822(5) 0.2310(4) 0.0377(15) Uani d 0.893(4) A 1
H H57 0.559288 0.334565 0.201636 0.045 Uiso calc 0.893(4) A 1
C C58 0.6050(9) 0.1761(8) 0.2083(5) 0.058(3) Uani d 0.893(4) A 1
H H58A 0.548104 0.176589 0.173437 0.070 Uiso calc 0.893(4) A 1
H H58B 0.670677 0.151113 0.179211 0.070 Uiso calc 0.893(4) A 1
C C59 0.5926(8) 0.1038(5) 0.2724(5) 0.050(2) Uani d 0.893(4) A 1
H H59A 0.521543 0.088977 0.273540 0.060 Uiso calc 0.893(4) A 1
H H59B 0.641296 0.040419 0.262702 0.060 Uiso calc 0.893(4) A 1
C C60 0.0170(5) 0.3969(6) 0.1369(5) 0.0545(17) Uani d 1 . .
H H60A 0.011193 0.469799 0.138247 0.082 Uiso calc 1 . .
H H60B -0.045156 0.377596 0.161653 0.082 Uiso calc 1 . .
H H60C 0.024055 0.375211 0.083735 0.082 Uiso calc 1 . .
C C61 0.1093(5) 0.3487(5) 0.1778(4) 0.0501(16) Uani d 1 . .
C C62 0.2009(6) 0.3886(7) 0.1694(4) 0.0536(17) Uani d 1 . .
H H62 0.203041 0.447109 0.138911 0.064 Uiso calc 1 . .
C C63 0.2866(6) 0.3430(8) 0.2052(5) 0.070(2) Uani d 1 . .
H H63 0.348874 0.368942 0.198027 0.083 Uiso calc 1 . .
C C64 0.2849(8) 0.2590(8) 0.2521(8) 0.092(4) Uani d 1 . .
H H64 0.346050 0.226756 0.275138 0.111 Uiso calc 1 . .
C C65 0.1908(9) 0.2218(8) 0.2653(9) 0.103(4) Uani d 1 . .
H H65 0.186654 0.166647 0.298910 0.123 Uiso calc 1 . .
C C66 0.1065(7) 0.2689(6) 0.2275(7) 0.077(3) Uani d 1 . .
H H66 0.043053 0.245212 0.235897 0.092 Uiso calc 1 . .
Ir Ir3A 0.6214(7) 0.2903(5) 0.3322(5) 0.069(2) Uani d 0.107(4) A 2
C C52A 0.637(3) 0.1291(16) 0.338(2) 0.0316(16) Uani d 0.107(4) A 2
H H52A 0.597261 0.105478 0.382680 0.038 Uiso calc 0.107(4) A 2
C C56A 0.722(3) 0.292(3) 0.2370(19) 0.039(5) Uani d 0.107(4) A 2
H H56A 0.729985 0.360929 0.218427 0.047 Uiso calc 0.107(4) A 2
C C45A 0.666(6) 0.537(4) 0.373(4) 0.038(13) Uani d 0.107(4) A 2
H H45D 0.628011 0.598276 0.396124 0.056 Uiso calc 0.107(4) A 2
H H45E 0.679895 0.549947 0.318044 0.056 Uiso calc 0.107(4) A 2
H H45F 0.732190 0.516921 0.397171 0.056 Uiso calc 0.107(4) A 2
C C54A 0.826(3) 0.142(5) 0.304(4) 0.052(2) Uani d 0.107(4) A 2
H H54C 0.886908 0.144399 0.334067 0.063 Uiso calc 0.107(4) A 2
H H54D 0.834673 0.073773 0.282491 0.063 Uiso calc 0.107(4) A 2
C C46A 0.605(3) 0.456(2) 0.382(2) 0.034(6) Uani d 0.107(4) A 2
C C58A 0.625(8) 0.153(4) 0.197(3) 0.057(7) Uani d 0.107(4) A 2
H H58C 0.567471 0.152434 0.163411 0.068 Uiso calc 0.107(4) A 2
H H58D 0.690078 0.124756 0.168237 0.068 Uiso calc 0.107(4) A 2
C C47A 0.617(3) 0.387(3) 0.4436(17) 0.035(6) Uani d 0.107(4) A 2
H H47A 0.679890 0.380649 0.473973 0.042 Uiso calc 0.107(4) A 2
C C53A 0.729(3) 0.158(2) 0.358(2) 0.0339(16) Uani d 0.107(4) A 2
H H53A 0.743516 0.148377 0.412891 0.041 Uiso calc 0.107(4) A 2
C C48A 0.552(3) 0.316(3) 0.4535(16) 0.035(5) Uani d 0.107(4) A 2
H H48A 0.566997 0.261589 0.492958 0.042 Uiso calc 0.107(4) A 2
C C55A 0.823(3) 0.217(5) 0.239(3) 0.053(9) Uani d 0.107(4) A 2
H H55C 0.834107 0.180631 0.190662 0.063 Uiso calc 0.107(4) A 2
H H55D 0.880598 0.253857 0.243706 0.063 Uiso calc 0.107(4) A 2
C C49A 0.464(2) 0.320(3) 0.408(2) 0.035(5) Uani d 0.107(4) A 2
H H49A 0.420095 0.266978 0.414151 0.042 Uiso calc 0.107(4) A 2
C C57A 0.629(3) 0.261(3) 0.2140(14) 0.041(5) Uani d 0.107(4) A 2
H H57A 0.583304 0.311168 0.182891 0.049 Uiso calc 0.107(4) A 2
C C50A 0.453(2) 0.387(3) 0.348(2) 0.032(5) Uani d 0.107(4) A 2
H H50A 0.401419 0.379886 0.309595 0.038 Uiso calc 0.107(4) A 2
C C59A 0.612(7) 0.087(3) 0.265(3) 0.050(2) Uani d 0.107(4) A 2
H H59C 0.539893 0.075688 0.269041 0.060 Uiso calc 0.107(4) A 2
H H59D 0.657796 0.021540 0.257114 0.060 Uiso calc 0.107(4) A 2
C C51A 0.530(3) 0.4465(19) 0.327(2) 0.035(5) Uani d 0.107(4) A 2
H H51A 0.526317 0.486248 0.278557 0.042 Uiso calc 0.107(4) A 2

loop_
_atom_site_aniso_label
_atom_site_aniso_U_11
_atom_site_aniso_U_22
_atom_site_aniso_U_33
_atom_site_aniso_U_12
_atom_site_aniso_U_13
_atom_site_aniso_U_23
Ir1 0.01439(9) 0.02208(10) 0.02629(11) -0.00396(7) -0.00011(7) 0.00233(7)
Ir2 0.01490(9) 0.02194(10) 0.02730(11) -0.00311(7) 0.00044(7) 0.00366(8)
Cl1 0.0178(5) 0.0255(5) 0.0361(6) -0.0045(4) 0.0007(4) 0.0045(4)
Cl2 0.0165(4) 0.0266(5) 0.0297(6) -0.0050(4) -0.0009(4) 0.0031(4)
Cl3 0.0198(5) 0.0274(5) 0.0328(6) -0.0032(4) -0.0001(4) -0.0010(4)
P1 0.0158(5) 0.0248(5) 0.0247(6) -0.0039(4) -0.0001(4) 0.0046(4)
P2 0.0174(5) 0.0250(6) 0.0278(6) -0.0026(4) 0.0028(4) 0.0051(5)
O1 0.030(2) 0.061(3) 0.054(3) -0.0140(19) -0.0111(18) 0.026(2)
O2 0.0314(19) 0.045(2) 0.048(2) -0.0200(17) -0.0083(17) 0.0150(19)
O3 0.0159(14) 0.0263(17) 0.0347(19) -0.0059(12) -0.0037(13) 0.0085(14)
O4 0.0244(17) 0.040(2) 0.034(2) -0.0137(15) 0.0033(14) -0.0011(16)
O5 0.0185(16) 0.048(2) 0.038(2) -0.0112(15) -0.0021(14) 0.0040(18)
O6 0.0166(14) 0.0289(17) 0.0303(18) -0.0004(13) 0.0030(13) 0.0016(14)
C1 0.019(2) 0.033(3) 0.037(3) -0.0092(19) -0.0048(19) 0.007(2)
C2 0.0170(19) 0.026(2) 0.023(2) -0.0043(17) -0.0005(16) -0.0011(18)
C3 0.020(2) 0.025(2) 0.024(2) -0.0030(17) 0.0017(17) 0.0030(18)
C4 0.022(2) 0.030(2) 0.030(3) -0.0043(19) -0.0065(18) 0.002(2)
C5 0.033(3) 0.039(3) 0.045(3) -0.011(2) -0.001(2) 0.011(3)
C6 0.035(3) 0.036(3) 0.057(4) -0.007(2) 0.005(3) 0.020(3)
C7 0.038(3) 0.040(3) 0.048(4) -0.005(2) 0.003(3) 0.020(3)
C8 0.032(3) 0.037(3) 0.051(4) -0.004(2) 0.002(2) 0.015(3)
C9 0.026(2) 0.038(3) 0.037(3) -0.006(2) -0.005(2) 0.012(2)
C10 0.021(2) 0.035(3) 0.038(3) -0.011(2) -0.003(2) 0.010(2)
C11 0.020(2) 0.034(3) 0.032(3) -0.0069(19) -0.0017(19) 0.007(2)
C12 0.020(2) 0.030(2) 0.032(3) -0.0066(18) -0.0026(18) 0.005(2)
C13 0.032(3) 0.031(3) 0.044(3) -0.012(2) 0.000(2) 0.011(2)
C14 0.026(2) 0.039(3) 0.034(3) -0.004(2) 0.000(2) 0.013(2)
C15 0.023(2) 0.026(2) 0.033(3) -0.0049(18) 0.0003(19) 0.006(2)
C16 0.032(3) 0.031(3) 0.038(3) 0.000(2) 0.002(2) 0.006(2)
C17 0.020(2) 0.032(3) 0.043(3) 0.0016(19) 0.002(2) 0.012(2)
C18 0.025(2) 0.027(2) 0.045(3) -0.0060(19) -0.001(2) 0.009(2)
C19 0.027(2) 0.032(3) 0.026(2) -0.0041(19) 0.0031(19) 0.000(2)
C20 0.030(2) 0.030(3) 0.036(3) -0.004(2) -0.007(2) -0.003(2)
C21 0.032(3) 0.041(3) 0.032(3) -0.007(2) -0.007(2) -0.002(2)
C22 0.033(3) 0.044(3) 0.029(3) -0.006(2) 0.002(2) 0.006(2)
C23 0.016(2) 0.023(2) 0.035(3) -0.0021(17) 0.0035(18) 0.0057(19)
C24 0.016(2) 0.025(2) 0.029(2) -0.0017(17) 0.0019(17) 0.0041(19)
C25 0.016(2) 0.024(2) 0.031(2) -0.0036(17) 0.0003(17) 0.0052(19)
C26 0.018(2) 0.030(2) 0.035(3) -0.0036(18) 0.0027(18) 0.008(2)
C27 0.022(2) 0.034(3) 0.044(3) -0.008(2) -0.011(2) 0.012(2)
C28 0.028(3) 0.040(3) 0.042(3) -0.012(2) -0.012(2) 0.001(2)
C29 0.025(2) 0.039(3) 0.039(3) -0.003(2) -0.004(2) -0.005(2)
C30 0.021(2) 0.036(3) 0.040(3) -0.006(2) -0.002(2) -0.001(2)
C31 0.019(2) 0.026(2) 0.031(3) -0.0036(18) -0.0001(18) 0.005(2)
C32 0.015(2) 0.028(2) 0.033(3) -0.0055(17) -0.0037(17) 0.011(2)
C33 0.0147(19) 0.022(2) 0.036(3) -0.0048(16) 0.0007(18) 0.0024(19)
C34 0.017(2) 0.026(2) 0.033(3) -0.0026(17) -0.0002(18) 0.008(2)
C35 0.021(2) 0.027(2) 0.031(3) -0.0062(18) -0.0071(18) 0.007(2)
C36 0.020(2) 0.021(2) 0.033(3) -0.0011(17) -0.0022(18) 0.0070(19)
C37 0.024(2) 0.032(3) 0.038(3) -0.004(2) 0.001(2) 0.012(2)
C38 0.026(2) 0.028(3) 0.055(4) -0.006(2) 0.000(2) 0.013(2)
C39 0.031(3) 0.042(3) 0.041(3) -0.004(2) 0.000(2) 0.015(3)
C40 0.029(3) 0.039(3) 0.051(4) 0.000(2) 0.008(2) 0.015(3)
C41 0.022(2) 0.028(2) 0.033(3) -0.0023(19) 0.0013(19) 0.001(2)
C42 0.032(3) 0.042(3) 0.035(3) -0.005(2) 0.001(2) 0.001(2)
C43 0.022(2) 0.040(3) 0.037(3) 0.000(2) 0.009(2) -0.003(2)
C44 0.033(3) 0.029(3) 0.036(3) -0.001(2) 0.004(2) 0.001(2)
Ir3 0.0214(2) 0.02444(16) 0.0315(3) -0.00303(13) -0.00204(15) 0.00769(15)
C45 0.045(4) 0.036(4) 0.038(6) -0.002(3) -0.001(4) -0.001(3)
C46 0.032(3) 0.034(3) 0.032(4) 0.000(2) 0.004(3) 0.000(3)
C47 0.034(3) 0.039(3) 0.029(3) -0.002(3) 0.001(3) 0.005(3)
C48 0.036(3) 0.032(3) 0.025(3) -0.003(2) 0.010(2) 0.005(2)
C49 0.023(3) 0.045(4) 0.046(4) -0.003(3) 0.010(3) -0.001(3)
C50 0.024(3) 0.033(3) 0.049(4) 0.008(2) 0.001(3) -0.004(3)
C51 0.027(3) 0.024(3) 0.043(4) 0.008(2) 0.002(3) 0.002(3)
C52 0.031(3) 0.018(2) 0.043(3) -0.002(2) 0.007(2) 0.003(2)
C53 0.027(3) 0.021(2) 0.049(4) 0.006(2) -0.003(2) 0.011(2)
C54 0.027(4) 0.042(4) 0.084(5) -0.004(3) 0.009(3) 0.014(4)
C55 0.037(4) 0.059(5) 0.042(4) -0.007(3) 0.012(3) -0.001(4)
C56 0.033(3) 0.032(3) 0.041(4) -0.006(3) 0.013(3) 0.012(3)
C57 0.051(4) 0.040(4) 0.021(3) -0.002(3) -0.002(3) 0.000(3)
C58 0.078(7) 0.068(6) 0.041(4) -0.046(6) 0.001(4) -0.008(4)
C59 0.064(6) 0.031(4) 0.053(4) -0.001(4) -0.011(4) -0.007(3)
C60 0.045(4) 0.055(4) 0.062(5) -0.004(3) 0.000(3) -0.016(3)
C61 0.046(3) 0.047(4) 0.057(4) -0.008(3) 0.004(3) -0.020(3)
C62 0.052(4) 0.070(5) 0.040(4) -0.015(3) 0.004(3) -0.006(3)
C63 0.040(4) 0.102(7) 0.068(5) -0.012(4) -0.006(3) -0.019(5)
C64 0.060(5) 0.074(6) 0.140(10) 0.014(5) -0.051(6) -0.018(6)
C65 0.093(7) 0.055(5) 0.164(13) -0.006(5) -0.067(8) 0.005(6)
C66 0.053(4) 0.045(4) 0.140(9) -0.020(3) -0.030(5) 0.007(5)
Ir3A 0.076(3) 0.0363(19) 0.081(3) 0.012(2) 0.045(4) 0.030(2)
C52A 0.031(4) 0.018(3) 0.043(4) -0.001(3) 0.007(3) 0.003(3)
C56A 0.046(10) 0.032(11) 0.034(11) -0.001(7) 0.014(7) 0.003(7)
C45A 0.05(2) 0.044(17) 0.02(3) -0.015(17) 0.006(19) -0.006(17)
C54A 0.028(4) 0.042(4) 0.084(6) -0.003(3) 0.009(4) 0.014(4)
C46A 0.033(13) 0.027(8) 0.038(12) 0.001(8) 0.006(10) -0.006(8)
C58A 0.081(19) 0.045(10) 0.046(9) -0.011(12) -0.009(11) -0.006(8)
C47A 0.031(13) 0.039(9) 0.033(10) -0.006(9) 0.004(9) -0.004(8)
C53A 0.028(3) 0.021(3) 0.049(4) 0.005(3) -0.003(3) 0.010(3)
C48A 0.026(11) 0.037(10) 0.038(10) 0.000(8) 0.005(8) 0.001(7)
C55A 0.048(11) 0.053(16) 0.049(16) 0.007(11) 0.013(10) 0.002(12)
C49A 0.023(10) 0.038(11) 0.042(12) 0.000(7) 0.007(8) -0.001(10)
C57A 0.052(12) 0.038(9) 0.029(9) -0.001(9) 0.008(8) 0.000(7)
C50A 0.037(10) 0.023(10) 0.033(12) 0.001(7) 0.003(8) -0.013(10)
C59A 0.064(6) 0.031(4) 0.053(4) -0.001(4) -0.011(4) -0.006(3)
C51A 0.033(11) 0.017(9) 0.051(12) 0.008(7) -0.005(9) 0.003(8)

loop_
_atom_type_symbol
_atom_type_description
_atom_type_scat_dispersion_real
_atom_type_scat_dispersion_imag
_atom_type_scat_source
C C 0.0181 0.0091 'International Tables Vol C Tables 4.2.6.8 and 6.1.1.4'
H H 0.0000 0.0000 'International Tables Vol C Tables 4.2.6.8 and 6.1.1.4'
Cl Cl 0.3639 0.7018 'International Tables Vol C Tables 4.2.6.8 and 6.1.1.4'
Ir Ir -4.7710 6.5667 'International Tables Vol C Tables 4.2.6.8 and 6.1.1.4'
O O 0.0492 0.0322 'International Tables Vol C Tables 4.2.6.8 and 6.1.1.4'
P P 0.2955 0.4335 'International Tables Vol C Tables 4.2.6.8 and 6.1.1.4'

loop_
_exptl_crystal_face_index_h
_exptl_crystal_face_index_k
_exptl_crystal_face_index_l
_exptl_crystal_face_perp_dist
-8 1 1 0.0248
1 2 11 0.0055
-1 -2 -11 0.0055
2 9 -1 0.0596
8 -1 -1 0.0274
-1 -9 1 0.0481

loop_
_geom_angle_atom_site_label_1
_geom_angle_atom_site_label_2
_geom_angle_atom_site_label_3
_geom_angle_site_symmetry_1
_geom_angle_site_symmetry_3
_geom_angle
_geom_angle_publ_flag
Cl1 Ir1 H1A . . 94.5 y
Cl1 Ir1 Cl2 . . 80.80(4) y
Cl1 Ir1 Cl3 . . 81.98(4) y
Cl2 Ir1 H1A . . 82.5 y
Cl2 Ir1 Cl3 . . 78.35(4) y
Cl3 Ir1 H1A . . 160.9 y
P1 Ir1 H1A . . 91.8 y
P1 Ir1 Cl1 . . 101.24(4) y
P1 Ir1 Cl2 . . 174.13(4) y
P1 Ir1 Cl3 . . 107.33(4) y
C2 Ir1 H1A . . 82.5 y
C2 Ir1 Cl1 . . 175.33(14) y
C2 Ir1 Cl2 . . 95.21(13) y
C2 Ir1 Cl3 . . 99.66(14) y
C2 Ir1 P1 . . 82.49(13) y
Cl1 Ir2 H2A . . 164.5 y
Cl2 Ir2 H2A . . 85.6 y
Cl2 Ir2 Cl1 . . 79.18(4) y
Cl3 Ir2 H2A . . 91.9 y
Cl3 Ir2 Cl1 . . 82.68(4) y
Cl3 Ir2 Cl2 . . 80.07(4) y
P2 Ir2 H2A . . 88.6 y
P2 Ir2 Cl1 . . 106.79(4) y
P2 Ir2 Cl2 . . 173.06(4) y
P2 Ir2 Cl3 . . 103.93(4) y
C24 Ir2 H2A . . 85.3 y
C24 Ir2 Cl1 . . 98.54(13) y
C24 Ir2 Cl2 . . 93.93(14) y
C24 Ir2 Cl3 . . 173.57(14) y
C24 Ir2 P2 . . 81.82(14) y
Ir1 Cl1 Ir2 . . 83.38(3) y
Ir1 Cl2 Ir2 . . 84.37(4) y
Ir2 Cl3 Ir1 . . 82.67(4) y
O3 P1 Ir1 . . 105.38(12) ?
O3 P1 C15 . . 100.8(2) ?
O3 P1 C19 . . 101.1(2) ?
C15 P1 Ir1 . . 118.60(17) ?
C15 P1 C19 . . 110.6(2) ?
C19 P1 Ir1 . . 117.04(16) ?
O6 P2 Ir2 . . 104.83(13) ?
O6 P2 C37 . . 100.7(2) ?
O6 P2 C41 . . 99.9(2) ?
C37 P2 Ir2 . . 117.47(17) ?
C37 P2 C41 . . 111.1(3) ?
C41 P2 Ir2 . . 118.91(17) ?
C3 O3 P1 . . 114.4(3) ?
C25 O6 P2 . . 113.7(3) ?
C2 C1 H1 . . 118.6 ?
C11 C1 H1 . . 118.6 ?
C11 C1 C2 . . 122.7(4) ?
C1 C2 Ir1 . . 126.5(3) ?
C1 C2 C3 . . 115.0(4) ?
C3 C2 Ir1 . . 118.4(3) ?
O3 C3 C2 . . 117.6(4) ?
C4 C3 O3 . . 118.1(4) ?
C4 C3 C2 . . 124.3(4) ?
C3 C4 H4 . . 120.6 ?
C3 C4 C12 . . 118.9(4) ?
C12 C4 H4 . . 120.6 ?
C6 C5 H5 . . 120.1 ?
C6 C5 C13 . . 119.7(6) ?
C13 C5 H5 . . 120.1 ?
C5 C6 H6 . . 119.5 ?
C5 C6 C7 . . 121.1(6) ?
C7 C6 H6 . . 119.5 ?
C6 C7 H7 . . 120.2 ?
C6 C7 C8 . . 119.5(5) ?
C8 C7 H7 . . 120.2 ?
C7 C8 H8 . . 119.9 ?
C14 C8 C7 . . 120.2(6) ?
C14 C8 H8 . . 119.9 ?
O1 C9 C11 . . 122.2(5) ?
O1 C9 C14 . . 120.0(5) ?
C11 C9 C14 . . 117.7(4) ?
O2 C10 C12 . . 121.7(5) ?
O2 C10 C13 . . 120.6(5) ?
C12 C10 C13 . . 117.7(5) ?
C1 C11 C9 . . 119.5(4) ?
C1 C11 C12 . . 119.7(5) ?
C12 C11 C9 . . 120.7(5) ?
C4 C12 C10 . . 119.4(4) ?
C4 C12 C11 . . 119.3(5) ?
C11 C12 C10 . . 121.3(4) ?
C5 C13 C10 . . 119.5(5) ?
C5 C13 C14 . . 119.8(5) ?
C14 C13 C10 . . 120.7(5) ?
C8 C14 C9 . . 119.5(5) ?
C8 C14 C13 . . 119.6(5) ?
C13 C14 C9 . . 120.8(5) ?
C16 C15 P1 . . 109.2(3) ?
C16 C15 C17 . . 107.0(4) ?
C16 C15 C18 . . 108.0(5) ?
C17 C15 P1 . . 112.6(4) ?
C18 C15 P1 . . 108.7(3) ?
C18 C15 C17 . . 111.2(4) ?
C15 C16 H16A . . 109.5 ?
C15 C16 H16B . . 109.5 ?
C15 C16 H16C . . 109.5 ?
H16A C16 H16B . . 109.5 ?
H16A C16 H16C . . 109.5 ?
H16B C16 H16C . . 109.5 ?
C15 C17 H17A . . 109.5 ?
C15 C17 H17B . . 109.5 ?
C15 C17 H17C . . 109.5 ?
H17A C17 H17B . . 109.5 ?
H17A C17 H17C . . 109.5 ?
H17B C17 H17C . . 109.5 ?
C15 C18 H18A . . 109.5 ?
C15 C18 H18B . . 109.5 ?
C15 C18 H18C . . 109.5 ?
H18A C18 H18B . . 109.5 ?
H18A C18 H18C . . 109.5 ?
H18B C18 H18C . . 109.5 ?
C20 C19 P1 . . 104.6(4) ?
C20 C19 C22 . . 110.2(4) ?
C21 C19 P1 . . 113.7(4) ?
C21 C19 C20 . . 107.8(5) ?
C21 C19 C22 . . 109.9(4) ?
C22 C19 P1 . . 110.5(4) ?
C19 C20 H20A . . 109.5 ?
C19 C20 H20B . . 109.5 ?
C19 C20 H20C . . 109.5 ?
H20A C20 H20B . . 109.5 ?
H20A C20 H20C . . 109.5 ?
H20B C20 H20C . . 109.5 ?
C19 C21 H21A . . 109.5 ?
C19 C21 H21B . . 109.5 ?
C19 C21 H21C . . 109.5 ?
H21A C21 H21B . . 109.5 ?
H21A C21 H21C . . 109.5 ?
H21B C21 H21C . . 109.5 ?
C19 C22 H22A . . 109.5 ?
C19 C22 H22B . . 109.5 ?
C19 C22 H22C . . 109.5 ?
H22A C22 H22B . . 109.5 ?
H22A C22 H22C . . 109.5 ?
H22B C22 H22C . . 109.5 ?
C24 C23 H23 . . 119.0 ?
C24 C23 C33 . . 122.1(4) ?
C33 C23 H23 . . 119.0 ?
C23 C24 Ir2 . . 126.0(3) ?
C23 C24 C25 . . 116.2(5) ?
C25 C24 Ir2 . . 117.8(4) ?
O6 C25 C24 . . 118.1(4) ?
C26 C25 O6 . . 118.6(4) ?
C26 C25 C24 . . 123.3(5) ?
C25 C26 H26 . . 120.5 ?
C25 C26 C34 . . 119.1(4) ?
C34 C26 H26 . . 120.5 ?
C28 C27 H27 . . 119.7 ?
C28 C27 C35 . . 120.6(5) ?
C35 C27 H27 . . 119.7 ?
C27 C28 H28 . . 119.8 ?
C27 C28 C29 . . 120.4(5) ?
C29 C28 H28 . . 119.8 ?
C28 C29 H29 . . 120.4 ?
C30 C29 C28 . . 119.2(6) ?
C30 C29 H29 . . 120.4 ?
C29 C30 H30 . . 119.4 ?
C29 C30 C36 . . 121.2(5) ?
C36 C30 H30 . . 119.4 ?
O4 C31 C33 . . 121.4(5) ?
O4 C31 C36 . . 120.9(5) ?
C36 C31 C33 . . 117.6(4) ?
O5 C32 C34 . . 121.6(5) ?
O5 C32 C35 . . 120.0(5) ?
C34 C32 C35 . . 118.4(4) ?
C23 C33 C31 . . 119.0(4) ?
C23 C33 C34 . . 119.9(5) ?
C34 C33 C31 . . 121.1(5) ?
C26 C34 C32 . . 119.9(4) ?
C26 C34 C33 . . 119.5(5) ?
C33 C34 C32 . . 120.6(5) ?
C27 C35 C32 . . 119.7(5) ?
C27 C35 C36 . . 119.7(5) ?
C36 C35 C32 . . 120.6(4) ?
C30 C36 C31 . . 120.0(4) ?
C30 C36 C35 . . 118.9(5) ?
C35 C36 C31 . . 121.1(5) ?
C38 C37 P2 . . 106.4(4) ?
C38 C37 C39 . . 109.4(4) ?
C38 C37 C40 . . 107.9(5) ?
C39 C37 P2 . . 109.9(4) ?
C40 C37 P2 . . 114.7(4) ?
C40 C37 C39 . . 108.4(5) ?
C37 C38 H38A . . 109.5 ?
C37 C38 H38B . . 109.5 ?
C37 C38 H38C . . 109.5 ?
H38A C38 H38B . . 109.5 ?
H38A C38 H38C . . 109.5 ?
H38B C38 H38C . . 109.5 ?
C37 C39 H39A . . 109.5 ?
C37 C39 H39B . . 109.5 ?
C37 C39 H39C . . 109.5 ?
H39A C39 H39B . . 109.5 ?
H39A C39 H39C . . 109.5 ?
H39B C39 H39C . . 109.5 ?
C37 C40 H40A . . 109.5 ?
C37 C40 H40B . . 109.5 ?
C37 C40 H40C . . 109.5 ?
H40A C40 H40B . . 109.5 ?
H40A C40 H40C . . 109.5 ?
H40B C40 H40C . . 109.5 ?
C42 C41 P2 . . 109.0(3) ?
C43 C41 P2 . . 111.9(4) ?
C43 C41 C42 . . 111.7(5) ?
C44 C41 P2 . . 108.2(4) ?
C44 C41 C42 . . 108.3(5) ?
C44 C41 C43 . . 107.6(4) ?
C41 C42 H42A . . 109.5 ?
C41 C42 H42B . . 109.5 ?
C41 C42 H42C . . 109.5 ?
H42A C42 H42B . . 109.5 ?
H42A C42 H42C . . 109.5 ?
H42B C42 H42C . . 109.5 ?
C41 C43 H43A . . 109.5 ?
C41 C43 H43B . . 109.5 ?
C41 C43 H43C . . 109.5 ?
H43A C43 H43B . . 109.5 ?
H43A C43 H43C . . 109.5 ?
H43B C43 H43C . . 109.5 ?
C41 C44 H44A . . 109.5 ?
C41 C44 H44B . . 109.5 ?
C41 C44 H44C . . 109.5 ?
H44A C44 H44B . . 109.5 ?
H44A C44 H44C . . 109.5 ?
H44B C44 H44C . . 109.5 ?
C47 Ir3 C46 . . 33.9(2) ?
C48 Ir3 C46 . . 63.4(2) ?
C48 Ir3 C47 . . 36.0(2) ?
C48 Ir3 C49 . . 36.1(2) ?
C48 Ir3 C50 . . 63.9(2) ?
C48 Ir3 C51 . . 76.8(2) ?
C49 Ir3 C46 . . 74.0(3) ?
C49 Ir3 C47 . . 63.4(2) ?
C49 Ir3 C50 . . 34.8(2) ?
C50 Ir3 C46 . . 62.9(2) ?
C50 Ir3 C47 . . 73.8(2) ?
C51 Ir3 C46 . . 35.6(2) ?
C51 Ir3 C47 . . 63.3(2) ?
C51 Ir3 C49 . . 64.3(2) ?
C51 Ir3 C50 . . 36.1(2) ?
C52 Ir3 C46 . . 158.2(2) ?
C52 Ir3 C47 . . 124.3(2) ?
C52 Ir3 C48 . . 97.6(2) ?
C52 Ir3 C49 . . 97.1(3) ?
C52 Ir3 C50 . . 120.1(2) ?
C52 Ir3 C51 . . 155.6(2) ?
C53 Ir3 C46 . . 128.9(2) ?
C53 Ir3 C47 . . 103.7(2) ?
C53 Ir3 C48 . . 97.7(2) ?
C53 Ir3 C49 . . 119.3(3) ?
C53 Ir3 C50 . . 152.8(3) ?
C53 Ir3 C51 . . 164.3(3) ?
C53 Ir3 C52 . . 38.7(2) ?
C53 Ir3 C57 . . 91.9(3) ?
C56 Ir3 C46 . . 100.8(3) ?
C56 Ir3 C47 . . 123.2(3) ?
C56 Ir3 C48 . . 158.3(3) ?
C56 Ir3 C49 . . 158.5(3) ?
C56 Ir3 C50 . . 124.1(3) ?
C56 Ir3 C51 . . 99.1(2) ?
C56 Ir3 C52 . . 94.3(2) ?
C56 Ir3 C53 . . 80.5(2) ?
C56 Ir3 C57 . . 39.1(3) ?
C57 Ir3 C46 . . 121.2(3) ?
C57 Ir3 C47 . . 154.4(3) ?
C57 Ir3 C48 . . 161.6(3) ?
C57 Ir3 C49 . . 125.7(3) ?
C57 Ir3 C50 . . 101.2(3) ?
C57 Ir3 C51 . . 97.6(3) ?
C57 Ir3 C52 . . 80.3(3) ?
H45A C45 H45B . . 109.5 ?
H45A C45 H45C . . 109.5 ?
H45B C45 H45C . . 109.5 ?
C46 C45 H45A . . 109.5 ?
C46 C45 H45B . . 109.5 ?
C46 C45 H45C . . 109.5 ?
C45 C46 Ir3 . . 132.1(5) ?
C47 C46 Ir3 . . 71.0(4) ?
C47 C46 C45 . . 123.0(6) ?
C47 C46 C51 . . 117.8(6) ?
C51 C46 Ir3 . . 66.0(4) ?
C51 C46 C45 . . 119.2(6) ?
Ir3 C47 H47 . . 119.0 ?
C46 C47 Ir3 . . 75.1(4) ?
C46 C47 H47 . . 119.0 ?
C46 C47 C48 . . 120.7(6) ?
C48 C47 Ir3 . . 67.5(4) ?
C48 C47 H47 . . 119.0 ?
Ir3 C48 H48 . . 120.1 ?
C47 C48 Ir3 . . 76.5(4) ?
C47 C48 H48 . . 120.1 ?
C49 C48 Ir3 . . 74.8(4) ?
C49 C48 C47 . . 119.8(6) ?
C49 C48 H48 . . 120.1 ?
Ir3 C49 H49 . . 119.7 ?
C48 C49 Ir3 . . 69.1(3) ?
C48 C49 H49 . . 119.7 ?
C50 C49 Ir3 . . 73.0(4) ?
C50 C49 C48 . . 119.4(6) ?
C50 C49 H49 . . 119.7 ?
Ir3 C50 H50 . . 119.3 ?
C49 C50 Ir3 . . 72.3(3) ?
C49 C50 H50 . . 119.3 ?
C49 C50 C51 . . 119.9(6) ?
C51 C50 Ir3 . . 69.0(3) ?
C51 C50 H50 . . 119.3 ?
Ir3 C51 H51 . . 119.9 ?
C46 C51 Ir3 . . 78.4(3) ?
C46 C51 H51 . . 119.9 ?
C50 C51 Ir3 . . 74.9(3) ?
C50 C51 C46 . . 120.2(6) ?
C50 C51 H51 . . 119.9 ?
Ir3 C52 H52 . . 113.3 ?
C53 C52 Ir3 . . 70.3(3) ?
C53 C52 H52 . . 113.3 ?
C53 C52 C59 . . 125.6(6) ?
C59 C52 Ir3 . . 113.9(4) ?
C59 C52 H52 . . 113.3 ?
Ir3 C53 H53 . . 114.6 ?
C52 C53 Ir3 . . 71.1(3) ?
C52 C53 H53 . . 114.6 ?
C52 C53 C54 . . 120.3(7) ?
C54 C53 Ir3 . . 114.7(4) ?
C54 C53 H53 . . 114.6 ?
C53 C54 H54A . . 108.8 ?
C53 C54 H54B . . 108.8 ?
H54A C54 H54B . . 107.7 ?
C55 C54 C53 . . 113.7(6) ?
C55 C54 H54A . . 108.8 ?
C55 C54 H54B . . 108.8 ?
C54 C55 H55A . . 108.7 ?
C54 C55 H55B . . 108.7 ?
C54 C55 C56 . . 114.1(6) ?
H55A C55 H55B . . 107.6 ?
C56 C55 H55A . . 108.7 ?
C56 C55 H55B . . 108.7 ?
Ir3 C56 H56 . . 113.7 ?
C55 C56 Ir3 . . 114.0(4) ?
C55 C56 H56 . . 113.7 ?
C57 C56 Ir3 . . 70.9(4) ?
C57 C56 C55 . . 123.5(7) ?
C57 C56 H56 . . 113.8 ?
Ir3 C57 H57 . . 115.0 ?
C56 C57 Ir3 . . 70.0(4) ?
C56 C57 H57 . . 115.0 ?
C56 C57 C58 . . 121.0(7) ?
C58 C57 Ir3 . . 113.2(5) ?
C58 C57 H57 . . 115.0 ?
C57 C58 H58A . . 108.3 ?
C57 C58 H58B . . 108.3 ?
H58A C58 H58B . . 107.4 ?
C59 C58 C57 . . 115.9(7) ?
C59 C58 H58A . . 108.3 ?
C59 C58 H58B . . 108.3 ?
C52 C59 C58 . . 113.3(6) ?
C52 C59 H59A . . 108.9 ?
C52 C59 H59B . . 108.9 ?
C58 C59 H59A . . 108.9 ?
C58 C59 H59B . . 108.9 ?
H59A C59 H59B . . 107.7 ?
H60A C60 H60B . . 109.5 ?
H60A C60 H60C . . 109.5 ?
H60B C60 H60C . . 109.5 ?
C61 C60 H60A . . 109.5 ?
C61 C60 H60B . . 109.5 ?
C61 C60 H60C . . 109.5 ?
C62 C61 C60 . . 119.4(7) ?
C66 C61 C60 . . 121.9(7) ?
C66 C61 C62 . . 118.6(7) ?
C61 C62 H62 . . 120.2 ?
C63 C62 C61 . . 119.6(8) ?
C63 C62 H62 . . 120.2 ?
C62 C63 H63 . . 119.3 ?
C62 C63 C64 . . 121.5(8) ?
C64 C63 H63 . . 119.3 ?
C63 C64 H64 . . 120.2 ?
C63 C64 C65 . . 119.5(8) ?
C65 C64 H64 . . 120.2 ?
C64 C65 H65 . . 121.3 ?
C66 C65 C64 . . 117.3(11) ?
C66 C65 H65 . . 121.3 ?
C61 C66 H66 . . 118.4 ?
C65 C66 C61 . . 123.3(9) ?
C65 C66 H66 . . 118.4 ?
C52A Ir3A C46A . . 156.3(12) ?
C52A Ir3A C47A . . 122.0(12) ?
C52A Ir3A C48A . . 95.4(11) ?
C52A Ir3A C49A . . 94.5(11) ?
C52A Ir3A C50A . . 117.9(12) ?
C52A Ir3A C51A . . 153.3(13) ?
C56A Ir3A C52A . . 95.0(10) ?
C56A Ir3A C46A . . 103.5(12) ?
C56A Ir3A C47A . . 126.1(13) ?
C56A Ir3A C53A . . 81.7(9) ?
C56A Ir3A C48A . . 160.4(15) ?
C56A Ir3A C49A . . 158.8(13) ?
C56A Ir3A C57A . . 40.2(10) ?
C56A Ir3A C50A . . 126.0(12) ?
C56A Ir3A C51A . . 100.9(11) ?
C47A Ir3A C46A . . 34.3(8) ?
C53A Ir3A C52A . . 38.3(9) ?
C53A Ir3A C46A . . 129.8(13) ?
C53A Ir3A C47A . . 103.3(12) ?
C53A Ir3A C48A . . 96.5(11) ?
C53A Ir3A C49A . . 116.8(12) ?
C53A Ir3A C50A . . 149.6(13) ?
C53A Ir3A C51A . . 165.5(14) ?
C48A Ir3A C46A . . 62.7(9) ?
C48A Ir3A C47A . . 35.1(8) ?
C48A Ir3A C49A . . 35.5(8) ?
C48A Ir3A C50A . . 62.0(9) ?
C49A Ir3A C46A . . 73.3(9) ?
C49A Ir3A C47A . . 62.4(9) ?
C57A Ir3A C52A . . 80.7(9) ?
C57A Ir3A C46A . . 123.0(12) ?
C57A Ir3A C47A . . 157.1(12) ?
C57A Ir3A C53A . . 93.2(10) ?
C57A Ir3A C48A . . 158.8(14) ?
C57A Ir3A C49A . . 123.6(13) ?
C57A Ir3A C50A . . 101.2(12) ?
C57A Ir3A C51A . . 97.9(11) ?
C50A Ir3A C46A . . 61.9(9) ?
C50A Ir3A C47A . . 72.2(9) ?
C50A Ir3A C49A . . 33.7(8) ?
C51A Ir3A C46A . . 35.7(8) ?
C51A Ir3A C47A . . 63.6(9) ?
C51A Ir3A C48A . . 76.2(9) ?
C51A Ir3A C49A . . 63.9(9) ?
C51A Ir3A C50A . . 35.8(8) ?
Ir3A C52A H52A . . 112.5 ?
C53A C52A Ir3A . . 69.7(11) ?
C53A C52A H52A . . 112.5 ?
C53A C52A C59A . . 129(3) ?
C59A C52A Ir3A . . 112.4(18) ?
C59A C52A H52A . . 112.5 ?
Ir3A C56A H56A . . 114.6 ?
C55A C56A Ir3A . . 115.1(16) ?
C55A C56A H56A . . 114.6 ?
C57A C56A Ir3A . . 71.3(11) ?
C57A C56A H56A . . 114.6 ?
C57A C56A C55A . . 120(3) ?
H45D C45A H45E . . 109.5 ?
H45D C45A H45F . . 109.5 ?
H45E C45A H45F . . 109.5 ?
C46A C45A H45D . . 109.5 ?
C46A C45A H45E . . 109.5 ?
C46A C45A H45F . . 109.5 ?
H54C C54A H54D . . 107.7 ?
C53A C54A H54C . . 108.8 ?
C53A C54A H54D . . 108.8 ?
C55A C54A H54C . . 108.8 ?
C55A C54A H54D . . 108.8 ?
C55A C54A C53A . . 113.8(19) ?
C45A C46A Ir3A . . 134(3) ?
C47A C46A Ir3A . . 71.6(11) ?
C47A C46A C45A . . 122(3) ?
C47A C46A C51A . . 118.0(19) ?
C51A C46A Ir3A . . 66.0(11) ?
C51A C46A C45A . . 120(3) ?
H58C C58A H58D . . 107.4 ?
C57A C58A H58C . . 108.3 ?
C57A C58A H58D . . 108.3 ?
C59A C58A H58C . . 108.3 ?
C59A C58A H58D . . 108.3 ?
C59A C58A C57A . . 116(2) ?
Ir3A C47A H47A . . 119.3 ?
C46A C47A Ir3A . . 74.1(12) ?
C46A C47A H47A . . 119.3 ?
C48A C47A Ir3A . . 68.8(11) ?
C48A C47A C46A . . 120(2) ?
C48A C47A H47A . . 119.3 ?
Ir3A C53A H53A . . 114.2 ?
C52A C53A Ir3A . . 72.0(11) ?
C52A C53A C54A . . 122(3) ?
C52A C53A H53A . . 114.2 ?
C54A C53A Ir3A . . 113.9(15) ?
C54A C53A H53A . . 114.2 ?
Ir3A C48A H48A . . 119.5 ?
C47A C48A Ir3A . . 76.1(13) ?
C47A C48A H48A . . 119.5 ?
C47A C48A C49A . . 121(2) ?
C49A C48A Ir3A . . 75.9(12) ?
C49A C48A H48A . . 119.5 ?
C56A C55A H55C . . 108.7 ?
C56A C55A H55D . . 108.7 ?
C54A C55A C56A . . 114.4(19) ?
C54A C55A H55C . . 108.7 ?
C54A C55A H55D . . 108.7 ?
H55C C55A H55D . . 107.6 ?
Ir3A C49A H49A . . 120.6 ?
C48A C49A Ir3A . . 68.7(11) ?
C48A C49A H49A . . 120.6 ?
C50A C49A Ir3A . . 73.0(12) ?
C50A C49A C48A . . 118(2) ?
C50A C49A H49A . . 120.6 ?
Ir3A C57A H57A . . 114.7 ?
C56A C57A Ir3A . . 68.4(11) ?
C56A C57A C58A . . 123(4) ?
C56A C57A H57A . . 114.7 ?
C58A C57A Ir3A . . 113.3(16) ?
C58A C57A H57A . . 114.7 ?
Ir3A C50A H50A . . 118.0 ?
C49A C50A Ir3A . . 73.3(12) ?
C49A C50A H50A . . 118.0 ?
C49A C50A C51A . . 121.7(19) ?
C51A C50A Ir3A . . 67.3(11) ?
C51A C50A H50A . . 118.0 ?
C52A C59A C58A . . 113(2) ?
C52A C59A H59C . . 108.9 ?
C52A C59A H59D . . 108.9 ?
C58A C59A H59C . . 108.9 ?
C58A C59A H59D . . 108.9 ?
H59C C59A H59D . . 107.7 ?
Ir3A C51A H51A . . 120.6 ?
C46A C51A Ir3A . . 78.3(12) ?
C46A C51A H51A . . 120.6 ?
C50A C51A Ir3A . . 76.9(12) ?
C50A C51A C46A . . 118(2) ?
C50A C51A H51A . . 120.6 ?

loop_
_geom_bond_atom_site_label_1
_geom_bond_atom_site_label_2
_geom_bond_site_symmetry_2
_geom_bond_distance
_geom_bond_publ_flag
Ir1 H1A . 1.5498 y
Ir1 Cl1 . 2.4782(11) y
Ir1 Cl2 . 2.4818(11) y
Ir1 Cl3 . 2.5819(11) y
Ir1 P1 . 2.1819(11) y
Ir1 C2 . 2.001(5) y
Ir2 H2A . 1.5502 y
Ir2 Cl1 . 2.5476(11) y
Ir2 Cl2 . 2.4963(11) y
Ir2 Cl3 . 2.4780(12) y
Ir2 P2 . 2.1899(12) y
Ir2 C24 . 2.008(5) y
P1 O3 . 1.651(3) ?
P1 C15 . 1.879(5) ?
P1 C19 . 1.885(5) ?
P2 O6 . 1.656(4) ?
P2 C37 . 1.867(5) ?
P2 C41 . 1.874(5) ?
O1 C9 . 1.221(7) ?
O2 C10 . 1.221(7) ?
O3 C3 . 1.398(6) ?
O4 C31 . 1.219(6) ?
O5 C32 . 1.238(6) ?
O6 C25 . 1.385(6) ?
C1 H1 . 0.9500 ?
C1 C2 . 1.395(7) ?
C1 C11 . 1.395(7) ?
C2 C3 . 1.421(6) ?
C3 C4 . 1.368(7) ?
C4 H4 . 0.9500 ?
C4 C12 . 1.404(7) ?
C5 H5 . 0.9500 ?
C5 C6 . 1.383(8) ?
C5 C13 . 1.398(8) ?
C6 H6 . 0.9500 ?
C6 C7 . 1.384(9) ?
C7 H7 . 0.9500 ?
C7 C8 . 1.399(9) ?
C8 H8 . 0.9500 ?
C8 C14 . 1.392(8) ?
C9 C11 . 1.480(7) ?
C9 C14 . 1.492(8) ?
C10 C12 . 1.464(7) ?
C10 C13 . 1.490(7) ?
C11 C12 . 1.408(7) ?
C13 C14 . 1.404(8) ?
C15 C16 . 1.527(8) ?
C15 C17 . 1.537(7) ?
C15 C18 . 1.535(7) ?
C16 H16A . 0.9800 ?
C16 H16B . 0.9800 ?
C16 H16C . 0.9800 ?
C17 H17A . 0.9800 ?
C17 H17B . 0.9800 ?
C17 H17C . 0.9800 ?
C18 H18A . 0.9800 ?
C18 H18B . 0.9800 ?
C18 H18C . 0.9800 ?
C19 C20 . 1.530(8) ?
C19 C21 . 1.526(7) ?
C19 C22 . 1.530(7) ?
C20 H20A . 0.9800 ?
C20 H20B . 0.9800 ?
C20 H20C . 0.9800 ?
C21 H21A . 0.9800 ?
C21 H21B . 0.9800 ?
C21 H21C . 0.9800 ?
C22 H22A . 0.9800 ?
C22 H22B . 0.9800 ?
C22 H22C . 0.9800 ?
C23 H23 . 0.9500 ?
C23 C24 . 1.381(8) ?
C23 C33 . 1.397(7) ?
C24 C25 . 1.425(6) ?
C25 C26 . 1.374(7) ?
C26 H26 . 0.9500 ?
C26 C34 . 1.393(8) ?
C27 H27 . 0.9500 ?
C27 C28 . 1.372(9) ?
C27 C35 . 1.396(7) ?
C28 H28 . 0.9500 ?
C28 C29 . 1.397(8) ?
C29 H29 . 0.9500 ?
C29 C30 . 1.389(8) ?
C30 H30 . 0.9500 ?
C30 C36 . 1.389(8) ?
C31 C33 . 1.486(7) ?
C31 C36 . 1.475(7) ?
C32 C34 . 1.468(7) ?
C32 C35 . 1.489(8) ?
C33 C34 . 1.408(6) ?
C35 C36 . 1.406(7) ?
C37 C38 . 1.534(9) ?
C37 C39 . 1.545(8) ?
C37 C40 . 1.537(8) ?
C38 H38A . 0.9800 ?
C38 H38B . 0.9800 ?
C38 H38C . 0.9800 ?
C39 H39A . 0.9800 ?
C39 H39B . 0.9800 ?
C39 H39C . 0.9800 ?
C40 H40A . 0.9800 ?
C40 H40B . 0.9800 ?
C40 H40C . 0.9800 ?
C41 C42 . 1.540(8) ?
C41 C43 . 1.536(7) ?
C41 C44 . 1.524(7) ?
C42 H42A . 0.9800 ?
C42 H42B . 0.9800 ?
C42 H42C . 0.9800 ?
C43 H43A . 0.9800 ?
C43 H43B . 0.9800 ?
C43 H43C . 0.9800 ?
C44 H44A . 0.9800 ?
C44 H44B . 0.9800 ?
C44 H44C . 0.9800 ?
Ir3 C46 . 2.413(7) y
Ir3 C47 . 2.361(7) y
Ir3 C48 . 2.243(6) y
Ir3 C49 . 2.317(6) y
Ir3 C50 . 2.326(6) y
Ir3 C51 . 2.250(6) y
Ir3 C52 . 2.150(6) y
Ir3 C53 . 2.139(5) y
Ir3 C56 . 2.129(6) y
Ir3 C57 . 2.142(7) y
C45 H45A . 0.9800 ?
C45 H45B . 0.9800 ?
C45 H45C . 0.9800 ?
C45 C46 . 1.491(10) y
C46 C47 . 1.393(9) y
C46 C51 . 1.433(9) y
C47 H47 . 1.0000 ?
C47 C48 . 1.426(9) y
C48 H48 . 1.0000 ?
C48 C49 . 1.416(9) y
C49 H49 . 1.0000 ?
C49 C50 . 1.387(10) y
C50 H50 . 1.0000 ?
C50 C51 . 1.421(9) y
C51 H51 . 1.0000 ?
C52 H52 . 1.0000 ?
C52 C53 . 1.420(9) y
C52 C59 . 1.485(10) ?
C53 H53 . 1.0000 ?
C53 C54 . 1.527(10) ?
C54 H54A . 0.9900 ?
C54 H54B . 0.9900 ?
C54 C55 . 1.504(10) ?
C55 H55A . 0.9900 ?
C55 H55B . 0.9900 ?
C55 C56 . 1.520(10) ?
C56 H56 . 1.0000 ?
C56 C57 . 1.429(10) y
C57 H57 . 1.0000 ?
C57 C58 . 1.507(11) ?
C58 H58A . 0.9900 ?
C58 H58B . 0.9900 ?
C58 C59 . 1.497(11) ?
C59 H59A . 0.9900 ?
C59 H59B . 0.9900 ?
C60 H60A . 0.9800 ?
C60 H60B . 0.9800 ?
C60 H60C . 0.9800 ?
C60 C61 . 1.484(11) ?
C61 C62 . 1.408(11) ?
C61 C66 . 1.378(13) ?
C62 H62 . 0.9500 ?
C62 C63 . 1.362(12) ?
C63 H63 . 0.9500 ?
C63 C64 . 1.392(16) ?
C64 H64 . 0.9500 ?
C64 C65 . 1.424(17) ?
C65 H65 . 0.9500 ?
C65 C66 . 1.372(13) ?
C66 H66 . 0.9500 ?
Ir3A C52A . 2.16(2) ?
Ir3A C56A . 2.08(2) ?
Ir3A C46A . 2.41(2) ?
Ir3A C47A . 2.38(2) ?
Ir3A C53A . 2.13(2) ?
Ir3A C48A . 2.28(2) ?
Ir3A C49A . 2.38(2) ?
Ir3A C57A . 2.12(2) ?
Ir3A C50A . 2.37(2) ?
Ir3A C51A . 2.25(2) ?
C52A H52A . 1.0000 ?
C52A C53A . 1.41(3) ?
C52A C59A . 1.48(2) ?
C56A H56A . 1.0000 ?
C56A C55A . 1.53(2) ?
C56A C57A . 1.44(3) ?
C45A H45D . 0.9800 ?
C45A H45E . 0.9800 ?
C45A H45F . 0.9800 ?
C45A C46A . 1.48(4) ?
C54A H54C . 0.9900 ?
C54A H54D . 0.9900 ?
C54A C53A . 1.53(2) ?
C54A C55A . 1.50(2) ?
C46A C47A . 1.41(3) ?
C46A C51A . 1.44(3) ?
C58A H58C . 0.9900 ?
C58A H58D . 0.9900 ?
C58A C57A . 1.50(2) ?
C58A C59A . 1.50(2) ?
C47A H47A . 1.0000 ?
C47A C48A . 1.41(3) ?
C53A H53A . 1.0000 ?
C48A H48A . 1.0000 ?
C48A C49A . 1.42(3) ?
C55A H55C . 0.9900 ?
C55A H55D . 0.9900 ?
C49A H49A . 1.0000 ?
C49A C50A . 1.38(3) ?
C57A H57A . 1.0000 ?
C50A H50A . 1.0000 ?
C50A C51A . 1.43(3) ?
C59A H59C . 0.9900 ?
C59A H59D . 0.9900 ?
C51A H51A . 1.0000 ?

loop_
_geom_hbond_atom_site_label_D
_geom_hbond_atom_site_label_H
_geom_hbond_atom_site_label_A
_geom_hbond_site_symmetry_A
_geom_hbond_distance_DH
_geom_hbond_distance_HA
_geom_hbond_distance_DA
_geom_hbond_angle_DHA
C1 H1 Cl2 . 0.95 2.72 3.348(5) 124
C20 H20A Cl3 . 0.98 2.67 3.555(5) 151
C22 H22C Cl3 . 0.98 2.74 3.613(6) 149
C23 H23 Cl2 . 0.95 2.70 3.316(5) 123
C38 H38A Cl1 . 0.98 2.71 3.589(6) 149
C39 H39C Cl1 . 0.98 2.66 3.559(7) 152
C7 H7 O5 2_666 0.95 2.44 3.262(8) 145
C16 H16A O5 1_455 0.98 2.40 3.306(6) 154
C45 H45A O1 2_666 0.98 2.51 3.468(11) 167
C45 H45C O2 1_655 0.98 2.34 3.197(11) 145
C48 H48 O4 2_666 1.00 2.50 3.125(8) 120
C49 H49 O4 2_666 1.00 2.52 3.142(9) 120
C52 H52 O4 2_666 1.00 2.36 3.303(8) 157

loop_
_geom_torsion_atom_site_label_1
_geom_torsion_atom_site_label_2
_geom_torsion_atom_site_label_3
_geom_torsion_atom_site_label_4
_geom_torsion_site_symmetry_1
_geom_torsion_site_symmetry_2
_geom_torsion_site_symmetry_3
_geom_torsion_site_symmetry_4
_geom_torsion
_geom_torsion_publ_flag
Ir1 P1 O3 C3 . . . . -14.1(4) ?
Ir1 P1 C15 C16 . . . . -31.9(4) ?
Ir1 P1 C15 C17 . . . . -150.6(3) ?
Ir1 P1 C15 C18 . . . . 85.7(4) ?
Ir1 P1 C19 C20 . . . . 61.8(4) ?
Ir1 P1 C19 C21 . . . . 179.1(3) ?
Ir1 P1 C19 C22 . . . . -56.8(4) ?
Ir1 C2 C3 O3 . . . . -1.4(6) ?
Ir1 C2 C3 C4 . . . . 179.3(4) ?
Ir2 P2 O6 C25 . . . . -19.8(3) ?
Ir2 P2 C37 C38 . . . . 59.7(4) ?
Ir2 P2 C37 C39 . . . . -58.7(5) ?
Ir2 P2 C37 C40 . . . . 179.0(4) ?
Ir2 P2 C41 C42 . . . . 83.5(4) ?
Ir2 P2 C41 C43 . . . . -152.4(3) ?
Ir2 P2 C41 C44 . . . . -34.1(4) ?
Ir2 C24 C25 O6 . . . . 2.4(6) ?
Ir2 C24 C25 C26 . . . . -178.1(4) ?
P1 O3 C3 C2 . . . . 11.0(6) ?
P1 O3 C3 C4 . . . . -169.7(4) ?
P2 O6 C25 C24 . . . . 12.8(5) ?
P2 O6 C25 C26 . . . . -166.8(4) ?
O1 C9 C11 C1 . . . . -3.5(9) ?
O1 C9 C11 C12 . . . . 179.8(6) ?
O1 C9 C14 C8 . . . . 7.0(10) ?
O1 C9 C14 C13 . . . . -175.4(6) ?
O2 C10 C12 C4 . . . . 10.3(9) ?
O2 C10 C12 C11 . . . . -168.4(6) ?
O2 C10 C13 C5 . . . . -9.2(9) ?
O2 C10 C13 C14 . . . . 172.9(6) ?
O3 P1 C15 C16 . . . . 82.4(4) ?
O3 P1 C15 C17 . . . . -36.3(4) ?
O3 P1 C15 C18 . . . . -160.0(4) ?
O3 P1 C19 C20 . . . . -52.0(4) ?
O3 P1 C19 C21 . . . . 65.3(4) ?
O3 P1 C19 C22 . . . . -170.6(3) ?
O3 C3 C4 C12 . . . . -176.0(5) ?
O4 C31 C33 C23 . . . . 7.5(7) ?
O4 C31 C33 C34 . . . . -170.0(5) ?
O4 C31 C36 C30 . . . . -7.4(7) ?
O4 C31 C36 C35 . . . . 174.7(5) ?
O5 C32 C34 C26 . . . . -2.9(7) ?
O5 C32 C34 C33 . . . . 179.9(5) ?
O5 C32 C35 C27 . . . . 5.2(7) ?
O5 C32 C35 C36 . . . . -175.3(4) ?
O6 P2 C37 C38 . . . . -53.4(4) ?
O6 P2 C37 C39 . . . . -171.8(4) ?
O6 P2 C37 C40 . . . . 65.9(5) ?
O6 P2 C41 C42 . . . . -163.3(4) ?
O6 P2 C41 C43 . . . . -39.3(4) ?
O6 P2 C41 C44 . . . . 79.1(4) ?
O6 C25 C26 C34 . . . . -179.7(4) ?
C1 C2 C3 O3 . . . . 174.9(5) ?
C1 C2 C3 C4 . . . . -4.4(8) ?
C1 C11 C12 C4 . . . . -3.2(8) ?
C1 C11 C12 C10 . . . . 175.6(5) ?
C2 C1 C11 C9 . . . . -174.9(5) ?
C2 C1 C11 C12 . . . . 1.9(9) ?
C2 C3 C4 C12 . . . . 3.3(8) ?
C3 C4 C12 C10 . . . . -178.1(5) ?
C3 C4 C12 C11 . . . . 0.7(8) ?
C5 C6 C7 C8 . . . . 0.4(11) ?
C5 C13 C14 C8 . . . . -1.5(10) ?
C5 C13 C14 C9 . . . . -179.1(6) ?
C6 C5 C13 C10 . . . . -176.5(6) ?
C6 C5 C13 C14 . . . . 1.4(10) ?
C6 C7 C8 C14 . . . . -0.5(10) ?
C7 C8 C14 C9 . . . . 178.6(6) ?
C7 C8 C14 C13 . . . . 1.0(10) ?
C9 C11 C12 C4 . . . . 173.6(5) ?
C9 C11 C12 C10 . . . . -7.7(9) ?
C10 C13 C14 C8 . . . . 176.4(6) ?
C10 C13 C14 C9 . . . . -1.2(9) ?
C11 C1 C2 Ir1 . . . . 177.7(4) ?
C11 C1 C2 C3 . . . . 1.8(8) ?
C11 C9 C14 C8 . . . . -171.8(6) ?
C11 C9 C14 C13 . . . . 5.7(9) ?
C12 C10 C13 C5 . . . . 170.3(6) ?
C12 C10 C13 C14 . . . . -7.6(9) ?
C13 C5 C6 C7 . . . . -0.9(11) ?
C13 C10 C12 C4 . . . . -169.1(5) ?
C13 C10 C12 C11 . . . . 12.1(8) ?
C14 C9 C11 C1 . . . . 175.4(5) ?
C14 C9 C11 C12 . . . . -1.3(9) ?
C15 P1 O3 C3 . . . . -138.0(4) ?
C15 P1 C19 C20 . . . . -158.1(3) ?
C15 P1 C19 C21 . . . . -40.8(5) ?
C15 P1 C19 C22 . . . . 83.3(4) ?
C19 P1 O3 C3 . . . . 108.2(4) ?
C19 P1 C15 C16 . . . . -171.3(3) ?
C19 P1 C15 C17 . . . . 70.0(4) ?
C19 P1 C15 C18 . . . . -53.7(4) ?
C23 C24 C25 O6 . . . . 179.5(4) ?
C23 C24 C25 C26 . . . . -0.9(7) ?
C23 C33 C34 C26 . . . . -1.0(7) ?
C23 C33 C34 C32 . . . . 176.1(4) ?
C24 C23 C33 C31 . . . . -176.8(4) ?
C24 C23 C33 C34 . . . . 0.8(7) ?
C24 C25 C26 C34 . . . . 0.7(7) ?
C25 C26 C34 C32 . . . . -176.9(4) ?
C25 C26 C34 C33 . . . . 0.3(7) ?
C27 C28 C29 C30 . . . . -0.7(8) ?
C27 C35 C36 C30 . . . . -1.2(7) ?
C27 C35 C36 C31 . . . . 176.8(4) ?
C28 C27 C35 C32 . . . . -179.9(5) ?
C28 C27 C35 C36 . . . . 0.5(7) ?
C28 C29 C30 C36 . . . . -0.1(8) ?
C29 C30 C36 C31 . . . . -177.0(5) ?
C29 C30 C36 C35 . . . . 1.0(8) ?
C31 C33 C34 C26 . . . . 176.5(4) ?
C31 C33 C34 C32 . . . . -6.4(7) ?
C32 C35 C36 C30 . . . . 179.2(4) ?
C32 C35 C36 C31 . . . . -2.8(7) ?
C33 C23 C24 Ir2 . . . . 177.0(4) ?
C33 C23 C24 C25 . . . . 0.2(7) ?
C33 C31 C36 C30 . . . . 173.9(4) ?
C33 C31 C36 C35 . . . . -4.1(6) ?
C34 C32 C35 C27 . . . . -174.3(4) ?
C34 C32 C35 C36 . . . . 5.3(7) ?
C35 C27 C28 C29 . . . . 0.4(8) ?
C35 C32 C34 C26 . . . . 176.5(4) ?
C35 C32 C34 C33 . . . . -0.6(7) ?
C36 C31 C33 C23 . . . . -173.8(4) ?
C36 C31 C33 C34 . . . . 8.8(7) ?
C37 P2 O6 C25 . . . . 102.6(3) ?
C37 P2 C41 C42 . . . . -57.6(4) ?
C37 P2 C41 C43 . . . . 66.4(4) ?
C37 P2 C41 C44 . . . . -175.3(4) ?
C41 P2 O6 C25 . . . . -143.4(3) ?
C41 P2 C37 C38 . . . . -158.5(3) ?
C41 P2 C37 C39 . . . . 83.1(4) ?
C41 P2 C37 C40 . . . . -39.3(5) ?
Ir3 C46 C47 C48 . . . . -51.7(6) ?
Ir3 C46 C51 C50 . . . . 64.7(5) ?
Ir3 C47 C48 C49 . . . . -63.4(5) ?
Ir3 C48 C49 C50 . . . . -54.8(6) ?
Ir3 C49 C50 C51 . . . . -51.8(6) ?
Ir3 C50 C51 C46 . . . . -66.5(5) ?
Ir3 C52 C53 C54 . . . . -108.1(5) ?
Ir3 C52 C59 C58 . . . . 21.4(9) ?
Ir3 C53 C54 C55 . . . . 2.8(10) ?
Ir3 C56 C57 C58 . . . . -105.6(6) ?
Ir3 C57 C58 C59 . . . . 2.9(11) ?
C45 C46 C47 Ir3 . . . . -128.4(7) ?
C45 C46 C47 C48 . . . . 179.9(7) ?
C45 C46 C51 Ir3 . . . . 126.3(6) ?
C45 C46 C51 C50 . . . . -169.1(7) ?
C46 C47 C48 Ir3 . . . . 55.2(6) ?
C46 C47 C48 C49 . . . . -8.2(10) ?
C47 C46 C51 Ir3 . . . . -50.4(6) ?
C47 C46 C51 C50 . . . . 14.2(9) ?
C47 C48 C49 Ir3 . . . . 64.3(5) ?
C47 C48 C49 C50 . . . . 9.5(10) ?
C48 C49 C50 Ir3 . . . . 53.0(6) ?
C48 C49 C50 C51 . . . . 1.1(10) ?
C49 C50 C51 Ir3 . . . . 53.3(6) ?
C49 C50 C51 C46 . . . . -13.2(10) ?
C51 C46 C47 Ir3 . . . . 48.1(5) ?
C51 C46 C47 C48 . . . . -3.6(10) ?
C52 C53 C54 C55 . . . . 84.4(9) ?
C53 C52 C59 C58 . . . . -60.7(10) ?
C53 C54 C55 C56 . . . . -14.4(12) ?
C54 C55 C56 Ir3 . . . . 19.7(10) ?
C54 C55 C56 C57 . . . . -62.6(10) ?
C55 C56 C57 Ir3 . . . . 106.7(6) ?
C55 C56 C57 C58 . . . . 1.1(10) ?
C56 C57 C58 C59 . . . . 82.7(10) ?
C57 C58 C59 C52 . . . . -15.9(12) ?
C59 C52 C53 Ir3 . . . . 105.8(6) ?
C59 C52 C53 C54 . . . . -2.4(9) ?
C60 C61 C62 C63 . . . . -178.2(7) ?
C60 C61 C66 C65 . . . . 179.0(10) ?
C61 C62 C63 C64 . . . . -2.0(14) ?
C62 C61 C66 C65 . . . . -4.6(16) ?
C62 C63 C64 C65 . . . . -2.2(17) ?
C63 C64 C65 C66 . . . . 3.0(19) ?
C64 C65 C66 C61 . . . . 0.4(19) ?
C66 C61 C62 C63 . . . . 5.3(12) ?
Ir3A C52A C53A C54A . . . . -108(2) ?
Ir3A C52A C59A C58A . . . . 24(7) ?
Ir3A C56A C55A C54A . . . . 10(7) ?
Ir3A C56A C57A C58A . . . . -105(2) ?
Ir3A C46A C47A C48A . . . . -53(2) ?
Ir3A C46A C51A C50A . . . . 67.9(18) ?
Ir3A C47A C48A C49A . . . . -63.7(19) ?
Ir3A C48A C49A C50A . . . . -56(2) ?
Ir3A C49A C50A C51A . . . . -49(2) ?
Ir3A C50A C51A C46A . . . . -68.7(18) ?
C45A C46A C47A Ir3A . . . . -131(4) ?
C45A C46A C47A C48A . . . . 176(4) ?
C45A C46A C51A Ir3A . . . . 129(4) ?
C45A C46A C51A C50A . . . . -163(4) ?
C46A C47A C48A Ir3A . . . . 55(2) ?
C46A C47A C48A C49A . . . . -8(4) ?
C47A C46A C51A Ir3A . . . . -51(2) ?
C47A C46A C51A C50A . . . . 17(3) ?
C47A C48A C49A Ir3A . . . . 64(2) ?
C47A C48A C49A C50A . . . . 8(3) ?
C53A C52A C59A C58A . . . . -58(8) ?
C53A C54A C55A C56A . . . . -3(9) ?
C48A C49A C50A Ir3A . . . . 54(2) ?
C48A C49A C50A C51A . . . . 5(4) ?
C55A C56A C57A Ir3A . . . . 109(2) ?
C55A C56A C57A C58A . . . . 4(3) ?
C55A C54A C53A Ir3A . . . . -5(8) ?
C55A C54A C53A C52A . . . . 78(7) ?
C49A C50A C51A Ir3A . . . . 51(2) ?
C49A C50A C51A C46A . . . . -17(3) ?
C57A C56A C55A C54A . . . . -72(7) ?
C57A C58A C59A C52A . . . . -17(10) ?
C59A C52A C53A Ir3A . . . . 103(3) ?
C59A C52A C53A C54A . . . . -5(4) ?
C59A C58A C57A Ir3A . . . . 3(8) ?
C59A C58A C57A C56A . . . . 81(7) ?
C51A C46A C47A Ir3A . . . . 49(2) ?
C51A C46A C47A C48A . . . . -4(4) ?
